data_7004448
loop_
_publ_author_name
'Burrows, Andrew D.'
'Frost, Christopher G.'
'Mahon, Mary F.'
'Winsper, Melanie'
'Richardson, Christopher'
'Attfield, J. Paul'
'Rodgers, Jennifer A.'

_publ_section_title
;
 Subtle structural variation in copper metal-organic frameworks:
 syntheses, structures, magnetic properties and catalytic behaviour
;
_journal_issue 47
_journal_name_full 'Dalton Transactions'
_journal_page_first 6788
_journal_page_last 6795
_journal_paper_doi 10.1039/b807063f
_journal_year 2008
_chemical_formula_sum 'C66 H198 Cu6 N12 O111'
_chemical_formula_weight 2290.75
_chemical_name_systematic
;
?
;
_space_group_IT_number 148
_symmetry_cell_setting trigonal
_symmetry_space_group_name_Hall '-R 3'
_symmetry_space_group_name_H-M 'R -3 :H'
_atom_sites_solution_hydrogens geom
_atom_sites_solution_primary direct
_atom_sites_solution_secondary difmap
_audit_creation_method SHELXL-97
_cell_angle_alpha 90.00
_cell_angle_beta 90.00
_cell_angle_gamma 120.00
_cell_formula_units_Z 3
_cell_length_a 35.0028(5)
_cell_length_b 35.0028(5)
_cell_length_c 10.2067(3)
_cell_measurement_reflns_used 2.89
_cell_measurement_temperature 108(2)
_cell_measurement_theta_max 98324
_cell_measurement_theta_min 26.45
_cell_volume 10829.8(4)
_computing_cell_refinement 'HKL Scalepack (Otwinowski & Minor 1997)'
_computing_data_reduction 'Denzo & Scalepack (Otwinowski & Minor, 1997)'
_computing_molecular_graphics 'ORTEX (P.McArdle, 1995)'
_computing_publication_material 'SHELXL-97/2 (Sheldrick,1997)'
_computing_structure_refinement 'SHELXL-97 (Sheldrick, 1997)'
_computing_structure_solution 'SHELXS-97 (Sheldrick, 1990)'
_diffrn_ambient_temperature 108(2)
_diffrn_measured_fraction_theta_full 0.996
_diffrn_measured_fraction_theta_max 0.996
_diffrn_measurement_device_type KappaCCD
_diffrn_measurement_method KappaCCD
_diffrn_radiation_monochromator graphite
_diffrn_radiation_source 'fine-focus sealed tube'
_diffrn_radiation_type MoK\a
_diffrn_radiation_wavelength 0.71073
_diffrn_reflns_av_R_equivalents 0.0543
_diffrn_reflns_av_sigmaI/netI 0.0346
_diffrn_reflns_limit_h_max 43
_diffrn_reflns_limit_h_min -43
_diffrn_reflns_limit_k_max 43
_diffrn_reflns_limit_k_min -43
_diffrn_reflns_limit_l_max 12
_diffrn_reflns_limit_l_min -12
_diffrn_reflns_number 52569
_diffrn_reflns_theta_full 26.43
_diffrn_reflns_theta_max 26.43
_diffrn_reflns_theta_min 3.55
_exptl_absorpt_coefficient_mu 0.992
_exptl_absorpt_correction_T_max 0.755
_exptl_absorpt_correction_T_min 0.755
_exptl_absorpt_correction_type multi-scan
_exptl_absorpt_process_details
;
multi-scan from symmetry-related measurements
Sortav (Blessing 1995)
;
_exptl_crystal_colour Blue
_exptl_crystal_density_diffrn 1.526
_exptl_crystal_density_method 'not measured'
_exptl_crystal_description Block
_exptl_crystal_F_000 5220
_exptl_crystal_size_max 0.30
_exptl_crystal_size_mid 0.30
_exptl_crystal_size_min 0.30
_refine_diff_density_max 2.412
_refine_diff_density_min -1.602
_refine_diff_density_rms 0.103
_refine_ls_extinction_method none
_refine_ls_goodness_of_fit_ref 1.105
_refine_ls_hydrogen_treatment mixed
_refine_ls_matrix_type full
_refine_ls_number_parameters 224
_refine_ls_number_reflns 4940
_refine_ls_number_restraints 17
_refine_ls_restrained_S_all 1.106
_refine_ls_R_factor_all 0.1290
_refine_ls_R_factor_gt 0.1037
_refine_ls_shift/su_max 0.001
_refine_ls_shift/su_mean 0.000
_refine_ls_structure_factor_coef Fsqd
_refine_ls_weighting_details 'calc w=1/[\s^2^(Fo^2^)+(0.1759P)^2^+46.7003P] where P=(Fo^2^+2Fc^2^)/3'
_refine_ls_weighting_scheme calc
_refine_ls_wR_factor_gt 0.2971
_refine_ls_wR_factor_ref 0.3148
_reflns_number_gt 3405
_reflns_number_total 4940
_reflns_threshold_expression >2sigma(I)
_cod_data_source_file b807063f.txt
_cod_data_source_block compound3_NZbath4
_cod_depositor_comments
;
The following automatic conversions were performed:
'_symmetry_cell_setting' value 'Trigonal' changed to 'trigonal' according
to '/home/saulius/struct/CIF-dictionaries/cif_core.dic' dictionary named
'cif_core.dic' version 2.4.1 from
2010-06-29.

'_exptl_absorpt_correction_type' value 'Multi-Scan' changed
to 'multi-scan' according to
'/home/saulius/struct/CIF-dictionaries/cif_core.dic' dictionary named
'cif_core.dic' version 2.4.1 from 2010-06-29.

Automatic conversion script
Id: cif_fix_enum 1527 2010-12-29 10:47:43Z saulius 
;
_cod_original_sg_symbol_H-M R-3
_cod_database_code 7004448

loop_
_symmetry_equiv_pos_as_xyz
'x, y, z'
'-y, x-y, z'
'-x+y, -x, z'
'x+2/3, y+1/3, z+1/3'
'-y+2/3, x-y+1/3, z+1/3'
'-x+y+2/3, -x+1/3, z+1/3'
'x+1/3, y+2/3, z+2/3'
'-y+1/3, x-y+2/3, z+2/3'
'-x+y+1/3, -x+2/3, z+2/3'
'-x, -y, -z'
'y, -x+y, -z'
'x-y, x, -z'
'-x+2/3, -y+1/3, -z+1/3'
'y+2/3, -x+y+1/3, -z+1/3'
'x-y+2/3, x+1/3, -z+1/3'
'-x+1/3, -y+2/3, -z+2/3'
'y+1/3, -x+y+2/3, -z+2/3'
'x-y+1/3, x+2/3, -z+2/3'

loop_
_atom_site_label
_atom_site_type_symbol
_atom_site_fract_x
_atom_site_fract_y
_atom_site_fract_z
_atom_site_U_iso_or_equiv
_atom_site_adp_type
_atom_site_occupancy
_atom_site_symmetry_multiplicity
_atom_site_calc_flag
_atom_site_refinement_flags
_atom_site_disorder_assembly
_atom_site_disorder_group
Cu1 Cu 0.53113(3) 0.06227(3) 0.34867(7) 0.0683(4) Uani 1 1 d . A .
O1 O 0.58571(14) 0.0607(2) 0.3490(4) 0.0752(13) Uani 1 1 d . . .
O2 O 0.54972(13) -0.0124(2) 0.3421(5) 0.096(2) Uani 1 1 d . . .
C7 C 0.58310(18) 0.0235(3) 0.3439(5) 0.0666(19) Uani 1 1 d . . .
C1 C 0.62677(16) 0.0248(2) 0.3373(4) 0.0505(13) Uani 1 1 d . . .
C2 C 0.66669(16) 0.06456(18) 0.3333(4) 0.0467(12) Uani 1 1 d . . .
H2 H 0.6667 0.0917 0.3333 0.056 Uiso 1 1 calc R . .
C3 C 0.70674(16) 0.06455(19) 0.3293(4) 0.0490(13) Uani 1 1 d . . .
C8 C 0.75029(18) 0.1067(3) 0.3225(5) 0.0668(19) Uani 1 1 d . . .
O3 O 0.74765(14) 0.14170(18) 0.3177(4) 0.0756(14) Uani 1 1 d . . .
O4 O 0.78367(13) 0.1045(2) 0.3248(5) 0.0939(19) Uani 1 1 d . . .
C4 C 0.7065(2) 0.0256(2) 0.3314(5) 0.0621(17) Uani 1 1 d . . .
H4 H 0.7335 0.0253 0.3313 0.074 Uiso 1 1 calc R . .
C5 C 0.6662(2) -0.0141(2) 0.3337(5) 0.0666(17) Uani 1 1 d . . .
N1 N 0.6665(4) -0.0571(3) 0.3331(5) 0.095(2) Uani 1 1 d . . .
O5 O 0.7028(4) -0.0545(3) 0.3315(7) 0.150(4) Uani 1 1 d . . .
O6 O 0.6308(4) -0.0906(3) 0.3359(7) 0.154(4) Uani 1 1 d . . .
C6 C 0.6271(2) -0.0146(2) 0.3353(5) 0.0621(17) Uani 1 1 d . . .
H6 H 0.6001 -0.0419 0.3352 0.074 Uiso 1 1 calc R . .
O7 O 0.5706(6) 0.1380(3) 0.3658(15) 0.226(6) Uani 1 1 d D . .
O8 O 0.52748(11) 0.05478(12) 0.5401(4) 0.0490(9) Uani 1 1 d D . .
O9 O 0.53073(16) 0.06153(19) 0.1504(5) 0.0824(14) Uani 1 1 d D . .
C9A C 0.5613(6) 0.0802(5) 0.0841(14) 0.063(4) Uiso 0.40 1 d PD A 1
H9A H 0.5898 0.0948 0.1227 0.076 Uiso 0.40 1 calc PR A 1
N2A N 0.5576(4) 0.0817(4) -0.0404(11) 0.059(3) Uiso 0.40 1 d PD A 1
C10A C 0.5986(6) 0.1051(7) -0.1207(19) 0.091(6) Uiso 0.40 1 d PD A 1
H10A H 0.6244 0.1166 -0.0632 0.136 Uiso 0.40 1 calc PR A 1
H10B H 0.5987 0.1295 -0.1679 0.136 Uiso 0.40 1 calc PR A 1
H10C H 0.5995 0.0844 -0.1837 0.136 Uiso 0.40 1 calc PR A 1
C9 C 0.5200(5) 0.0797(5) 0.0855(15) 0.098(4) Uiso 0.60 1 d PD A 2
H9 H 0.5068 0.0949 0.1247 0.118 Uiso 0.60 1 calc PR A 2
N2 N 0.5243(4) 0.0814(4) -0.0406(12) 0.093(3) Uiso 0.60 1 d PD A 2
C10 C 0.5085(7) 0.1064(7) -0.120(2) 0.143(7) Uiso 0.60 1 d PD A 2
H10D H 0.4984 0.1218 -0.0619 0.215 Uiso 0.60 1 calc PR A 2
H10E H 0.4840 0.0858 -0.1762 0.215 Uiso 0.60 1 calc PR A 2
H10F H 0.5326 0.1279 -0.1752 0.215 Uiso 0.60 1 calc PR A 2
C11 C 0.5346(6) 0.0515(6) -0.1135(18) 0.113(6) Uiso 0.60 1 d PD A 2
H11A H 0.5547 0.0457 -0.0618 0.170 Uiso 0.60 1 calc PR A 2
H11B H 0.5486 0.0652 -0.1970 0.170 Uiso 0.60 1 calc PR A 2
H11C H 0.5073 0.0237 -0.1304 0.170 Uiso 0.60 1 calc PR A 2
C11A C 0.5175(6) 0.0541(6) -0.1182(19) 0.076(5) Uiso 0.40 1 d PD A 1
H11D H 0.5192 0.0293 -0.1564 0.114 Uiso 0.40 1 calc PR A 1
H11E H 0.5152 0.0719 -0.1885 0.114 Uiso 0.40 1 calc PR A 1
H11F H 0.4915 0.0428 -0.0614 0.114 Uiso 0.40 1 calc PR A 1
H8A H 0.5416(16) 0.0409(18) 0.570(6) 0.08(2) Uiso 1 1 d D . .
H8B H 0.4991(8) 0.0414(19) 0.566(6) 0.09(2) Uiso 1 1 d D . .
H7A H 0.598(2) 0.158(3) 0.343(15) 0.22(7) Uiso 1 1 d D . .
H7B H 0.558(3) 0.150(3) 0.416(8) 0.10(3) Uiso 1 1 d D . .

loop_
_atom_site_aniso_label
_atom_site_aniso_U_11
_atom_site_aniso_U_22
_atom_site_aniso_U_33
_atom_site_aniso_U_23
_atom_site_aniso_U_13
_atom_site_aniso_U_12
Cu1 0.0624(5) 0.1000(7) 0.0549(5) 0.0273(4) 0.0137(3) 0.0499(5)
O1 0.044(2) 0.116(4) 0.058(3) 0.010(3) 0.0115(18) 0.035(3)
O2 0.036(2) 0.133(4) 0.068(3) -0.045(3) 0.0037(19) 0.005(3)
C7 0.034(3) 0.120(6) 0.033(3) -0.009(3) 0.000(2) 0.028(4)
C1 0.041(3) 0.070(3) 0.026(2) -0.006(2) 0.0028(18) 0.017(2)
C2 0.045(3) 0.061(3) 0.026(2) -0.003(2) -0.0020(18) 0.020(2)
C3 0.040(3) 0.071(4) 0.026(2) 0.007(2) 0.0007(18) 0.020(2)
C8 0.034(3) 0.098(5) 0.033(3) 0.009(3) 0.001(2) 0.007(3)
O3 0.046(2) 0.087(3) 0.058(3) -0.002(2) 0.0104(18) 0.007(2)
O4 0.037(2) 0.151(5) 0.070(3) 0.046(3) 0.0025(19) 0.029(3)
C4 0.058(3) 0.111(5) 0.026(2) 0.013(3) 0.005(2) 0.049(4)
C5 0.089(5) 0.082(4) 0.029(3) 0.001(3) 0.005(3) 0.043(4)
N1 0.157(8) 0.111(6) 0.030(3) 0.009(3) 0.016(4) 0.076(6)
O5 0.256(11) 0.192(8) 0.089(5) 0.036(5) 0.042(6) 0.178(9)
O6 0.270(12) 0.094(5) 0.088(5) 0.013(4) 0.047(6) 0.083(7)
C6 0.061(4) 0.068(4) 0.025(2) -0.009(2) 0.007(2) 0.008(3)
O7 0.278(16) 0.111(7) 0.248(14) 0.108(8) 0.096(12) 0.065(9)
O8 0.044(2) 0.057(2) 0.051(2) 0.0067(16) 0.0027(15) 0.0285(18)
O9 0.079(3) 0.109(4) 0.073(3) 0.004(3) -0.002(2) 0.057(3)

loop_
_atom_type_symbol
_atom_type_description
_atom_type_scat_dispersion_real
_atom_type_scat_dispersion_imag
_atom_type_scat_source
C C 0.0033 0.0016 'International Tables Vol C Tables 4.2.6.8 and 6.1.1.4'
H H 0.0000 0.0000 'International Tables Vol C Tables 4.2.6.8 and 6.1.1.4'
N N 0.0061 0.0033 'International Tables Vol C Tables 4.2.6.8 and 6.1.1.4'
O O 0.0106 0.0060 'International Tables Vol C Tables 4.2.6.8 and 6.1.1.4'
Cu Cu 0.3201 1.2651 'International Tables Vol C Tables 4.2.6.8 and 6.1.1.4'

loop_
_geom_angle_atom_site_label_1
_geom_angle_atom_site_label_2
_geom_angle_atom_site_label_3
_geom_angle
_geom_angle_site_symmetry_1
_geom_angle_site_symmetry_3
_geom_angle_publ_flag
O3 Cu1 O1 177.2(3) 17 . ?
O3 Cu1 O8 89.84(16) 17 . ?
O1 Cu1 O8 89.63(16) . . ?
O3 Cu1 O9 90.05(19) 17 . ?
O1 Cu1 O9 90.12(19) . . ?
O8 Cu1 O9 172.7(2) . . ?
O3 Cu1 O7 92.8(5) 17 . ?
O1 Cu1 O7 90.1(5) . . ?
O8 Cu1 O7 92.3(4) . . ?
O9 Cu1 O7 95.0(4) . . ?
C7 O1 Cu1 117.8(4) . . ?
O2 C7 O1 127.3(6) . . ?
O2 C7 C1 117.8(8) . . ?
O1 C7 C1 115.0(6) . . ?
C6 C1 C2 119.3(5) . . ?
C6 C1 C7 119.0(5) . . ?
C2 C1 C7 121.7(6) . . ?
C1 C2 C3 120.2(5) . . ?
C4 C3 C2 119.7(5) . . ?
C4 C3 C8 118.7(6) . . ?
C2 C3 C8 121.7(6) . . ?
O4 C8 O3 126.8(6) . . ?
O4 C8 C3 118.4(8) . . ?
O3 C8 C3 114.8(6) . . ?
C8 O3 Cu1 117.8(4) . 18_545 ?
C3 C4 C5 119.6(5) . . ?
C6 C5 C4 121.3(6) . . ?
C6 C5 N1 119.7(7) . . ?
C4 C5 N1 119.0(7) . . ?
O6 N1 O5 126.7(10) . . ?
O6 N1 C5 116.6(9) . . ?
O5 N1 C5 116.6(9) . . ?
C5 C6 C1 119.9(5) . . ?
C9 O9 C9A 79.0(11) . . ?
C9 O9 Cu1 126.4(9) . . ?
C9A O9 Cu1 125.5(8) . . ?
O9 C9A N2A 121.4(14) . . ?
C9A N2A C11A 126.1(14) . . ?
C9A N2A C10A 118.6(14) . . ?
C11A N2A C10A 113.8(14) . . ?
O9 C9 N2 123.7(15) . . ?
C9 N2 C11 122.5(14) . . ?
C9 N2 C10 120.0(14) . . ?
C11 N2 C10 115.9(14) . . ?

loop_
_geom_bond_atom_site_label_1
_geom_bond_atom_site_label_2
_geom_bond_distance
_geom_bond_site_symmetry_2
_geom_bond_publ_flag
Cu1 O3 1.937(4) 17 ?
Cu1 O1 1.939(5) . ?
Cu1 O8 1.967(4) . ?
Cu1 O9 2.024(5) . ?
Cu1 O7 2.303(11) . ?
O1 C7 1.259(9) . ?
O2 C7 1.216(8) . ?
C7 C1 1.508(8) . ?
C1 C6 1.385(9) . ?
C1 C2 1.395(7) . ?
C2 C3 1.403(7) . ?
C3 C4 1.361(9) . ?
C3 C8 1.502(8) . ?
C8 O4 1.209(8) . ?
C8 O3 1.275(9) . ?
O3 Cu1 1.937(4) 18_545 ?
C4 C5 1.399(9) . ?
C5 C6 1.361(9) . ?
C5 N1 1.508(10) . ?
N1 O6 1.214(12) . ?
N1 O5 1.230(11) . ?
O9 C9 1.107(16) . ?
O9 C9A 1.154(16) . ?
C9A N2A 1.281(16) . ?
N2A C11A 1.476(14) . ?
N2A C10A 1.491(15) . ?
C9 N2 1.294(15) . ?
N2 C11 1.468(14) . ?
N2 C10 1.489(15) . ?
